data_4308952
loop_
_publ_author_name
'Alvaro D\'iez'
'Juan Forni\'es'
'Ana Garc\'ia'
'Elena Lalinde'
'M. Teresa Moreno'

_publ_section_title
;
Synthesis, Structural Characterization, and Photophysical Properties of
Palladium and Platinum(II) Complexes Containing 7,8-Benzoquinolinate and
Various Phosphine Ligands
;
_journal_name_full 'Inorganic Chemistry'
_journal_page_first 2443
_journal_page_last 2453
_journal_paper_doi 10.1021/ic048272g
_journal_volume 44
_journal_year 2005
_chemical_formula_sum 'C50 H36 N2 P2 Pt2'
_chemical_formula_weight 1116.93
_chemical_name_common 'jbm32: adsp'
_chemical_name_systematic
;
 ?
;
_space_group_IT_number 2
_symmetry_cell_setting triclinic
_symmetry_space_group_name_Hall '-P 1'
_symmetry_space_group_name_H-M 'P -1'
_atom_sites_solution_hydrogens geom
_atom_sites_solution_primary direct
_atom_sites_solution_secondary difmap
_cell_angle_alpha 103.6040(10)
_cell_angle_beta 103.9800(10)
_cell_angle_gamma 100.4650(10)
_cell_formula_units_Z 1
_cell_length_a 8.9636(2)
_cell_length_b 10.7454(2)
_cell_length_c 10.8301(3)
_cell_measurement_reflns_used 4227
_cell_measurement_temperature 173.0(10)
_cell_volume 951.87(4)
_computing_cell_refinement 'HKL Scalepack (Otwinowski & Minor 1997)'
_computing_data_collection 'Collect (Nonius BV, 1997-2000)'
_computing_data_reduction 'HKL Denzo and Scalepack (Otwinowski & Minor 1997)'
_computing_structure_refinement 'SHELXL-97 (Sheldrick, 1997)'
_diffrn_ambient_temperature 173.0(10)
_diffrn_measured_fraction_theta_full 0.99
_diffrn_measured_fraction_theta_max 0.99
_diffrn_measurement_device '95mm CCD camera on \k-goniostat'
_diffrn_measurement_device_type KappaCCD
_diffrn_measurement_method CCD
_diffrn_orient_matrix_type 'by Nonius Collect from scalepack cell'
_diffrn_orient_matrix_UB_11 -0.0395522
_diffrn_orient_matrix_UB_12 0.0704553
_diffrn_orient_matrix_UB_13 -0.0339997
_diffrn_orient_matrix_UB_21 -0.0214313
_diffrn_orient_matrix_UB_22 0.0360783
_diffrn_orient_matrix_UB_23 0.0860872
_diffrn_orient_matrix_UB_31 0.1099838
_diffrn_orient_matrix_UB_32 0.0594004
_diffrn_orient_matrix_UB_33 0.0365261
_diffrn_radiation_monochromator graphite
_diffrn_radiation_type MoK\a
_diffrn_radiation_wavelength 0.71073
_diffrn_reflns_av_unetI/netI 0.0262
_diffrn_reflns_limit_h_max 11
_diffrn_reflns_limit_h_min 0
_diffrn_reflns_limit_k_max 13
_diffrn_reflns_limit_k_min -14
_diffrn_reflns_limit_l_max 13
_diffrn_reflns_limit_l_min -14
_diffrn_reflns_number 4513
_diffrn_reflns_theta_full 27.91
_diffrn_reflns_theta_max 27.91
_diffrn_reflns_theta_min 2.4
_exptl_absorpt_coefficient_mu 7.465
_exptl_absorpt_correction_type none
_exptl_crystal_colour yellow
_exptl_crystal_density_diffrn 1.948
_exptl_crystal_density_method 'not measured'
_exptl_crystal_description neddle
_exptl_crystal_F_000 536
_exptl_crystal_size_max 0.35
_exptl_crystal_size_mid 0.17
_exptl_crystal_size_min 0.15
_refine_diff_density_max 0.864
_refine_diff_density_min -1.116
_refine_diff_density_rms 0.11
_refine_ls_extinction_method none
_refine_ls_goodness_of_fit_ref 1.04
_refine_ls_hydrogen_treatment mixed
_refine_ls_matrix_type full
_refine_ls_number_parameters 253
_refine_ls_number_reflns 4513
_refine_ls_number_restraints 0
_refine_ls_restrained_S_all 1.04
_refine_ls_R_factor_all 0.0228
_refine_ls_R_factor_gt 0.0207
_refine_ls_shift/su_max 0
_refine_ls_shift/su_mean 0
_refine_ls_structure_factor_coef Fsqd
_refine_ls_weighting_details 'calc w=1/[\s^2^(Fo^2^)+(0.0172P)^2^+1.9339P] where P=(Fo^2^+2Fc^2^)/3'
_refine_ls_weighting_scheme calc
_refine_ls_wR_factor_gt 0.0471
_refine_ls_wR_factor_ref 0.048
_reflns_number_gt 4290
_reflns_number_total 4513
_reflns_threshold_expression >2sigma(I)
_cod_data_source_file ic048272gsi20041209_011236_4.cif
_cod_data_source_block for_complex8
_cod_database_code 4308952

loop_
_symmetry_equiv_pos_as_xyz
'x, y, z'
'-x, -y, -z'

loop_
_atom_site_label
_atom_site_type_symbol
_atom_site_fract_x
_atom_site_fract_y
_atom_site_fract_z
_atom_site_U_iso_or_equiv
_atom_site_adp_type
_atom_site_occupancy
_atom_site_symmetry_multiplicity
_atom_site_calc_flag
_atom_site_refinement_flags
_atom_site_disorder_assembly
_atom_site_disorder_group
Pt1 Pt 0.070991(13) 0.857392(11) 0.019718(11) 0.01870(4) Uani 1 1 d . . .
P1 P -0.00977(9) 1.03008(8) 0.13401(8) 0.01794(15) Uani 1 1 d . . .
N1 N 0.1066(3) 0.7500(3) 0.1576(3) 0.0284(6) Uani 1 1 d . . .
C1 C 0.1682(3) 0.7151(3) -0.0775(3) 0.0179(6) Uani 1 1 d . . .
C2 C 0.2203(4) 0.7078(3) -0.1870(4) 0.0294(7) Uani 1 1 d . . .
H2 H 0.2086 0.7712 -0.2317 0.035 Uiso 1 1 calc R . .
C3 C 0.2907(4) 0.6076(4) -0.2339(4) 0.0342(8) Uani 1 1 d . . .
H3 H 0.3265 0.6061 -0.3079 0.041 Uiso 1 1 calc R . .
C4 C 0.3075(4) 0.5109(4) -0.1709(4) 0.0345(8) Uani 1 1 d . . .
H4 H 0.3495 0.4421 -0.2048 0.041 Uiso 1 1 calc R . .
C5 C 0.2611(4) 0.5172(3) -0.0564(4) 0.0279(7) Uani 1 1 d . . .
C6 C 0.1949(4) 0.6219(3) -0.0102(3) 0.0230(6) Uani 1 1 d . . .
C7 C 0.2815(4) 0.4255(3) 0.0210(4) 0.0345(8) Uani 1 1 d . . .
H7 H 0.3209 0.3538 -0.0098 0.041 Uiso 1 1 calc R . .
C8 C 0.2451(4) 0.4409(3) 0.1362(4) 0.0327(8) Uani 1 1 d . . .
H8 H 0.2587 0.3791 0.1827 0.039 Uiso 1 1 calc R . .
C9 C 0.1858(4) 0.5506(3) 0.1886(4) 0.0269(7) Uani 1 1 d . . .
C10 C 0.1602(3) 0.6398(3) 0.1136(3) 0.0230(6) Uani 1 1 d . . .
C11 C 0.1518(4) 0.5749(4) 0.3104(4) 0.0344(8) Uani 1 1 d . . .
H11 H 0.164 0.5166 0.3612 0.041 Uiso 1 1 calc R . .
C12 C 0.1004(5) 0.6851(4) 0.3544(4) 0.0377(9) Uani 1 1 d . . .
H12 H 0.0796 0.7023 0.436 0.045 Uiso 1 1 calc R . .
C13 C 0.0791(5) 0.7718(4) 0.2773(4) 0.0348(8) Uani 1 1 d . . .
H13 H 0.0451 0.8465 0.3093 0.042 Uiso 1 1 calc R . .
C14 C 0.1578(4) 1.1359(3) 0.2772(3) 0.0213(6) Uani 1 1 d . . .
C15 C 0.3098(4) 1.1166(4) 0.2883(4) 0.0287(7) Uani 1 1 d . . .
H15 H 0.3236 1.0467 0.2264 0.034 Uiso 1 1 calc R . .
C16 C 0.4412(4) 1.2005(4) 0.3906(4) 0.0353(8) Uani 1 1 d . . .
H16 H 0.5418 1.1867 0.3963 0.042 Uiso 1 1 calc R . .
C17 C 0.4220(4) 1.3042(4) 0.4835(4) 0.0381(9) Uani 1 1 d . . .
H17 H 0.5094 1.3609 0.5515 0.046 Uiso 1 1 calc R . .
C18 C 0.2718(5) 1.3231(3) 0.4744(4) 0.0348(8) Uani 1 1 d . . .
H18 H 0.2582 1.3915 0.5379 0.042 Uiso 1 1 calc R . .
C19 C 0.1414(4) 1.2411(3) 0.3716(3) 0.0284(7) Uani 1 1 d . . .
H19 H 0.0416 1.2567 0.3656 0.034 Uiso 1 1 calc R . .
C20 C -0.1713(4) 0.9843(3) 0.2031(3) 0.0210(6) Uani 1 1 d . . .
C21 C -0.1539(4) 0.9954(3) 0.3368(3) 0.0257(7) Uani 1 1 d . . .
H21 H -0.0541 1.0326 0.3989 0.031 Uiso 1 1 calc R . .
C22 C -0.2834(4) 0.9518(4) 0.3790(4) 0.0327(8) Uani 1 1 d . . .
H22 H -0.2705 0.9613 0.4689 0.039 Uiso 1 1 calc R . .
C24 C -0.4515(4) 0.8852(4) 0.1537(4) 0.0347(8) Uani 1 1 d . . .
H24 H -0.5519 0.85 0.0922 0.042 Uiso 1 1 calc R . .
C23 C -0.4324(4) 0.8939(4) 0.2862(4) 0.0360(8) Uani 1 1 d . . .
H23 H -0.5186 0.8612 0.3132 0.043 Uiso 1 1 calc R . .
C25 C -0.3225(4) 0.9286(3) 0.1119(4) 0.0288(7) Uani 1 1 d . . .
H25 H -0.3367 0.9205 0.0222 0.035 Uiso 1 1 calc R . .

loop_
_atom_site_aniso_label
_atom_site_aniso_U_11
_atom_site_aniso_U_22
_atom_site_aniso_U_33
_atom_site_aniso_U_23
_atom_site_aniso_U_13
_atom_site_aniso_U_12
Pt1 0.02082(6) 0.01735(7) 0.01912(6) 0.00622(4) 0.00566(4) 0.00698(4)
P1 0.0213(4) 0.0178(4) 0.0150(4) 0.0048(3) 0.0045(3) 0.0069(3)
N1 0.0278(14) 0.0285(15) 0.0324(16) 0.0156(13) 0.0082(12) 0.0078(12)
C1 0.0170(13) 0.0122(13) 0.0226(15) -0.0005(11) 0.0067(11) 0.0052(10)
C2 0.0299(17) 0.0245(17) 0.0289(18) 0.0025(14) 0.0037(14) 0.0084(14)
C3 0.0384(19) 0.0316(19) 0.0321(19) 0.0022(15) 0.0139(16) 0.0119(15)
C4 0.0358(19) 0.0273(18) 0.036(2) -0.0008(15) 0.0084(16) 0.0145(15)
C5 0.0229(15) 0.0208(15) 0.0360(19) 0.0054(14) 0.0026(13) 0.0078(12)
C6 0.0188(14) 0.0185(14) 0.0271(16) 0.0033(12) 0.0016(12) 0.0048(11)
C7 0.0331(18) 0.0193(16) 0.045(2) 0.0037(15) 0.0033(16) 0.0115(14)
C8 0.0291(17) 0.0218(16) 0.044(2) 0.0149(16) 0.0007(15) 0.0066(13)
C9 0.0226(15) 0.0208(16) 0.0339(19) 0.0109(14) 0.0004(13) 0.0041(12)
C10 0.0179(14) 0.0191(15) 0.0296(17) 0.0097(13) 0.0007(12) 0.0039(11)
C11 0.0346(18) 0.0343(19) 0.039(2) 0.0222(17) 0.0074(16) 0.0089(15)
C12 0.047(2) 0.043(2) 0.035(2) 0.0219(18) 0.0187(17) 0.0197(18)
C13 0.041(2) 0.036(2) 0.040(2) 0.0215(17) 0.0173(17) 0.0195(16)
C14 0.0227(14) 0.0213(15) 0.0202(15) 0.0086(12) 0.0055(12) 0.0037(12)
C15 0.0276(16) 0.0306(18) 0.0282(18) 0.0088(14) 0.0079(14) 0.0082(14)
C16 0.0245(16) 0.042(2) 0.036(2) 0.0131(17) 0.0043(15) 0.0034(15)
C17 0.0357(19) 0.0316(19) 0.032(2) 0.0076(16) -0.0048(15) -0.0065(15)
C18 0.050(2) 0.0234(17) 0.0250(18) 0.0049(14) 0.0028(16) 0.0080(16)
C19 0.0310(17) 0.0259(17) 0.0265(17) 0.0068(14) 0.0048(13) 0.0086(14)
C20 0.0243(15) 0.0172(14) 0.0232(16) 0.0065(12) 0.0079(12) 0.0072(12)
C21 0.0246(15) 0.0306(17) 0.0245(17) 0.0106(14) 0.0086(13) 0.0079(13)
C22 0.0323(18) 0.043(2) 0.0318(19) 0.0190(16) 0.0148(15) 0.0132(16)
C24 0.0197(15) 0.038(2) 0.040(2) 0.0093(17) 0.0031(14) 0.0009(14)
C23 0.0269(17) 0.042(2) 0.046(2) 0.0199(18) 0.0174(16) 0.0076(15)
C25 0.0286(16) 0.0277(17) 0.0257(17) 0.0061(14) 0.0047(13) 0.0032(13)

loop_
_atom_type_symbol
_atom_type_description
_atom_type_scat_dispersion_real
_atom_type_scat_dispersion_imag
_atom_type_scat_source
C C 0.0033 0.0016 'International Tables Vol C Tables 4.2.6.8 and 6.1.1.4'
H H 0 0 'International Tables Vol C Tables 4.2.6.8 and 6.1.1.4'
Pt Pt -1.7033 8.3905 'International Tables Vol C Tables 4.2.6.8 and 6.1.1.4'
P P 0.1023 0.0942 'International Tables Vol C Tables 4.2.6.8 and 6.1.1.4'
N N 0.0061 0.0033 'International Tables Vol C Tables 4.2.6.8 and 6.1.1.4'
O O 0.0106 0.006 'International Tables Vol C Tables 4.2.6.8 and 6.1.1.4'

loop_
_geom_angle_atom_site_label_1
_geom_angle_atom_site_label_2
_geom_angle_atom_site_label_3
_geom_angle
_geom_angle_site_symmetry_1
_geom_angle_site_symmetry_3
_geom_angle_publ_flag
N1 Pt1 C1 80.01(12) . . ?
N1 Pt1 P1 175.27(8) . 2_575 ?
C1 Pt1 P1 102.07(9) . 2_575 ?
N1 Pt1 P1 101.13(9) . . ?
C1 Pt1 P1 173.85(8) . . ?
P1 Pt1 P1 77.25(3) 2_575 . ?
C20 P1 C14 105.37(14) . . ?
C20 P1 Pt1 113.40(10) . 2_575 ?
C14 P1 Pt1 109.84(10) . 2_575 ?
C20 P1 Pt1 116.22(10) . . ?
C14 P1 Pt1 109.24(10) . . ?
Pt1 P1 Pt1 102.75(3) 2_575 . ?
C13 N1 C10 118.0(3) . . ?
C13 N1 Pt1 129.0(2) . . ?
C10 N1 Pt1 113.0(2) . . ?
C2 C1 C6 117.0(3) . . ?
C2 C1 Pt1 130.1(2) . . ?
C6 C1 Pt1 112.6(2) . . ?
C1 C2 C3 121.9(3) . . ?
C1 C2 H2 119.1 . . ?
C3 C2 H2 119.1 . . ?
C4 C3 C2 120.4(4) . . ?
C4 C3 H3 119.8 . . ?
C2 C3 H3 119.8 . . ?
C3 C4 C5 119.6(3) . . ?
C3 C4 H4 120.2 . . ?
C5 C4 H4 120.2 . . ?
C4 C5 C6 118.2(3) . . ?
C4 C5 C7 124.0(3) . . ?
C6 C5 C7 117.8(3) . . ?
C1 C6 C5 122.7(3) . . ?
C1 C6 C10 117.1(3) . . ?
C5 C6 C10 120.1(3) . . ?
C8 C7 C5 121.9(3) . . ?
C8 C7 H7 119 . . ?
C5 C7 H7 119 . . ?
C7 C8 C9 121.2(3) . . ?
C7 C8 H8 119.4 . . ?
C9 C8 H8 119.4 . . ?
C11 C9 C10 117.8(3) . . ?
C11 C9 C8 123.9(3) . . ?
C10 C9 C8 118.3(3) . . ?
N1 C10 C9 122.3(3) . . ?
N1 C10 C6 117.0(3) . . ?
C9 C10 C6 120.6(3) . . ?
C12 C11 C9 119.7(3) . . ?
C12 C11 H11 120.2 . . ?
C9 C11 H11 120.2 . . ?
C11 C12 C13 120.4(4) . . ?
C11 C12 H12 119.8 . . ?
C13 C12 H12 119.8 . . ?
N1 C13 C12 121.8(3) . . ?
N1 C13 H13 119.1 . . ?
C12 C13 H13 119.1 . . ?
C19 C14 C15 118.0(3) . . ?
C19 C14 P1 122.4(2) . . ?
C15 C14 P1 119.5(2) . . ?
C16 C15 C14 121.0(3) . . ?
C16 C15 H15 119.5 . . ?
C14 C15 H15 119.5 . . ?
C17 C16 C15 120.0(3) . . ?
C17 C16 H16 120 . . ?
C15 C16 H16 120 . . ?
C18 C17 C16 119.4(3) . . ?
C18 C17 H17 120.3 . . ?
C16 C17 H17 120.3 . . ?
C17 C18 C19 120.7(3) . . ?
C17 C18 H18 119.7 . . ?
C19 C18 H18 119.7 . . ?
C18 C19 C14 120.9(3) . . ?
C18 C19 H19 119.6 . . ?
C14 C19 H19 119.6 . . ?
C21 C20 C25 118.4(3) . . ?
C21 C20 P1 125.3(2) . . ?
C25 C20 P1 116.3(2) . . ?
C22 C21 C20 121.0(3) . . ?
C22 C21 H21 119.5 . . ?
C20 C21 H21 119.5 . . ?
C23 C22 C21 119.7(3) . . ?
C23 C22 H22 120.2 . . ?
C21 C22 H22 120.2 . . ?
C23 C24 C25 120.5(3) . . ?
C23 C24 H24 119.7 . . ?
C25 C24 H24 119.7 . . ?
C24 C23 C22 119.7(3) . . ?
C24 C23 H23 120.2 . . ?
C22 C23 H23 120.2 . . ?
C24 C25 C20 120.6(3) . . ?
C24 C25 H25 119.7 . . ?
C20 C25 H25 119.7 . . ?

loop_
_geom_bond_atom_site_label_1
_geom_bond_atom_site_label_2
_geom_bond_distance
_geom_bond_site_symmetry_2
_geom_bond_publ_flag
Pt1 N1 2.091(3) . ?
Pt1 C1 2.092(3) . ?
Pt1 P1 2.2982(8) 2_575 ?
Pt1 P1 2.3108(8) . ?
P1 C20 1.827(3) . ?
P1 C14 1.838(3) . ?
P1 Pt1 2.2982(8) 2_575 ?
N1 C13 1.353(5) . ?
N1 C10 1.383(4) . ?
C1 C2 1.366(5) . ?
C1 C6 1.393(4) . ?
C2 C3 1.400(5) . ?
C2 H2 0.93 . ?
C3 C4 1.381(5) . ?
C3 H3 0.93 . ?
C4 C5 1.391(5) . ?
C4 H4 0.93 . ?
C5 C6 1.410(4) . ?
C5 C7 1.444(5) . ?
C6 C10 1.426(5) . ?
C7 C8 1.345(6) . ?
C7 H7 0.93 . ?
C8 C9 1.433(5) . ?
C8 H8 0.93 . ?
C9 C11 1.401(5) . ?
C9 C10 1.410(4) . ?
C11 C12 1.371(5) . ?
C11 H11 0.93 . ?
C12 C13 1.399(5) . ?
C12 H12 0.93 . ?
C13 H13 0.93 . ?
C14 C19 1.391(5) . ?
C14 C15 1.396(4) . ?
C15 C16 1.393(5) . ?
C15 H15 0.93 . ?
C16 C17 1.382(6) . ?
C16 H16 0.93 . ?
C17 C18 1.380(6) . ?
C17 H17 0.93 . ?
C18 C19 1.384(5) . ?
C18 H18 0.93 . ?
C19 H19 0.93 . ?
C20 C21 1.392(4) . ?
C20 C25 1.397(4) . ?
C21 C22 1.391(5) . ?
C21 H21 0.93 . ?
C22 C23 1.391(5) . ?
C22 H22 0.93 . ?
C24 C23 1.381(5) . ?
C24 C25 1.384(5) . ?
C24 H24 0.93 . ?
C23 H23 0.93 . ?
C25 H25 0.93 . ?
